data_7219256
loop_
_publ_author_name
'Ramachandran, Rangasamy'
'Prakash, Govind'
'Selvamurugan, Sellappan'
'Viswanathamurthi, Periasamy'
'Malecki, Jan'
'Linert, Wolfgang'
'Gusev, Alexey N.'

_publ_section_title
;
 Ruthenium(II) Complexes Containing Phosphine-Functionalized
 Thiosemicarbazone Ligand: Synthesis, Structures and Catalytic C-N Bond
 Formation Reactions via N-alkylation
;
_journal_name_full 'RSC Adv.'
_journal_paper_doi 10.1039/C4RA14797A
_journal_year 2015
_chemical_formula_sum 'C41 H36 Cl N3 O P2 Ru S'
_chemical_formula_weight 817.25
_chemical_name_systematic
; 
 ? 
;
_space_group_IT_number 14
_symmetry_cell_setting monoclinic
_symmetry_space_group_name_Hall '-P 2ybc'
_symmetry_space_group_name_H-M 'P 1 21/c 1'
_atom_sites_solution_hydrogens geom
_atom_sites_solution_primary direct
_atom_sites_solution_secondary difmap
_audit_creation_method SHELXL-97
_audit_update_record
;
2014-08-26 deposited with the CCDC.
2015-01-09 downloaded from the CCDC.
;
_cell_angle_alpha 90.00
_cell_angle_beta 96.3390(10)
_cell_angle_gamma 90.00
_cell_formula_units_Z 4
_cell_length_a 14.3401(5)
_cell_length_b 16.5933(5)
_cell_length_c 15.1214(5)
_cell_measurement_temperature 296(2)
_cell_volume 3576.1(2)
_computing_structure_refinement 'SHELXL-97 (Sheldrick, 1997)'
_computing_structure_solution 'SHELXS-97 (Sheldrick, 1990)'
_diffrn_ambient_temperature 296(2)
_diffrn_measured_fraction_theta_full 0.986
_diffrn_measured_fraction_theta_max 0.986
_diffrn_radiation_monochromator graphite
_diffrn_radiation_source 'fine-focus sealed tube'
_diffrn_radiation_type MoK\a
_diffrn_radiation_wavelength 0.71073
_diffrn_reflns_av_R_equivalents 0.0574
_diffrn_reflns_av_sigmaI/netI 0.0600
_diffrn_reflns_limit_h_max 19
_diffrn_reflns_limit_h_min -19
_diffrn_reflns_limit_k_max 22
_diffrn_reflns_limit_k_min -21
_diffrn_reflns_limit_l_max 18
_diffrn_reflns_limit_l_min -20
_diffrn_reflns_number 38482
_diffrn_reflns_theta_full 28.55
_diffrn_reflns_theta_max 28.55
_diffrn_reflns_theta_min 1.43
_exptl_absorpt_coefficient_mu 0.700
_exptl_absorpt_correction_T_max 0.8844
_exptl_absorpt_correction_T_min 0.7211
_exptl_crystal_colour orange
_exptl_crystal_density_diffrn 1.518
_exptl_crystal_density_method 'not measured'
_exptl_crystal_description polyhedron
_exptl_crystal_F_000 1672
_exptl_crystal_size_max 0.50
_exptl_crystal_size_mid 0.26
_exptl_crystal_size_min 0.18
_refine_diff_density_max 0.567
_refine_diff_density_min -0.600
_refine_diff_density_rms 0.090
_refine_ls_extinction_method none
_refine_ls_goodness_of_fit_ref 0.864
_refine_ls_hydrogen_treatment mixed
_refine_ls_matrix_type full
_refine_ls_number_parameters 480
_refine_ls_number_reflns 8983
_refine_ls_number_restraints 4
_refine_ls_restrained_S_all 0.866
_refine_ls_R_factor_all 0.0694
_refine_ls_R_factor_gt 0.0392
_refine_ls_shift/su_max 0.033
_refine_ls_shift/su_mean 0.001
_refine_ls_structure_factor_coef Fsqd
_refine_ls_weighting_details 'calc w=1/[\s^2^(Fo^2^)+(0.1000P)^2^+0.2769P] where P=(Fo^2^+2Fc^2^)/3'
_refine_ls_weighting_scheme calc
_refine_ls_wR_factor_gt 0.1076
_refine_ls_wR_factor_ref 0.1355
_reflns_number_gt 6485
_reflns_number_total 8983
_reflns_threshold_expression >2sigma(I)
_cod_data_source_file c4ra14797a2.cif
_cod_data_source_block sh60
_cod_original_sg_symbol_H-M P21/c
_cod_database_code 7219256

loop_
_symmetry_equiv_pos_as_xyz
'x, y, z'
'-x, y+1/2, -z+1/2'
'-x, -y, -z'
'x, -y-1/2, z-1/2'

loop_
_atom_site_label
_atom_site_type_symbol
_atom_site_fract_x
_atom_site_fract_y
_atom_site_fract_z
_atom_site_U_iso_or_equiv
_atom_site_adp_type
_atom_site_occupancy
_atom_site_symmetry_multiplicity
_atom_site_calc_flag
_atom_site_refinement_flags
_atom_site_disorder_assembly
_atom_site_disorder_group
Ru1 Ru 0.277168(16) 0.063582(14) 0.803064(16) 0.01792(9) Uani 1 1 d . . .
S1 S 0.39021(6) 0.11821(5) 0.91436(6) 0.02773(19) Uani 1 1 d . A .
Cl1A Cl 0.15659(15) 0.13263(13) 0.87431(17) 0.0260(6) Uani 0.60 1 d P A 1
C41A C 0.3745(6) 0.0258(5) 0.7432(5) 0.0234(18) Uani 0.60 1 d P A 1
O1A O 0.4343(4) 0.0089(4) 0.7032(5) 0.0352(17) Uani 0.60 1 d P A 1
C9A C 0.4450(5) 0.3546(3) 0.8846(4) 0.0367(17) Uiso 0.60 1 d PD A 1
H9A H 0.3817 0.3760 0.8800 0.044 Uiso 0.60 1 calc PR A 1
H9B H 0.4691 0.3603 0.8275 0.044 Uiso 0.60 1 calc PR A 1
C10A C 0.5091(6) 0.3985(5) 0.9586(5) 0.060(2) Uiso 0.60 1 d PD A 1
H10A H 0.5112 0.4550 0.9449 0.090 Uiso 0.60 1 calc PR A 1
H10B H 0.5712 0.3765 0.9621 0.090 Uiso 0.60 1 calc PR A 1
H10C H 0.4845 0.3914 1.0146 0.090 Uiso 0.60 1 calc PR A 1
C41B C 0.1822(10) 0.1145(10) 0.8548(10) 0.024(3) Uani 0.40 1 d P A 2
O1B O 0.1277(8) 0.1505(7) 0.8888(9) 0.037(3) Uani 0.40 1 d P A 2
Cl1B Cl 0.4024(2) 0.0242(2) 0.7146(3) 0.0269(8) Uani 0.40 1 d P A 2
C9B C 0.4786(7) 0.3454(4) 0.8855(6) 0.031(2) Uiso 0.40 1 d PD A 2
H9C H 0.4475 0.3582 0.8269 0.037 Uiso 0.40 1 calc PR A 2
H9D H 0.5456 0.3431 0.8815 0.037 Uiso 0.40 1 calc PR A 2
C10B C 0.4578(8) 0.4117(5) 0.9514(6) 0.042(2) Uiso 0.40 1 d PD A 2
H10D H 0.4771 0.4629 0.9303 0.063 Uiso 0.40 1 calc PR A 2
H10E H 0.4915 0.4006 1.0085 0.063 Uiso 0.40 1 calc PR A 2
H10F H 0.3917 0.4129 0.9566 0.063 Uiso 0.40 1 calc PR A 2
P1 P 0.16987(5) 0.02577(5) 0.68246(5) 0.01888(17) Uani 1 1 d . A .
P2 P 0.26680(5) -0.05217(5) 0.89543(5) 0.01946(17) Uani 1 1 d . A .
N1 N 0.29848(17) 0.17740(15) 0.74175(18) 0.0222(5) Uani 1 1 d . A .
N2 N 0.3478(2) 0.23657(16) 0.7912(2) 0.0306(6) Uani 1 1 d . . .
N3 N 0.4468(3) 0.26908(18) 0.9132(2) 0.0421(8) Uani 1 1 d D . .
C1 C 0.1963(2) 0.07593(18) 0.5812(2) 0.0216(6) Uani 1 1 d . . .
C2 C 0.1719(2) 0.0403(2) 0.4989(2) 0.0307(7) Uani 1 1 d . A .
H2 H 0.1507 -0.0127 0.4966 0.037 Uiso 1 1 calc R . .
C3 C 0.1782(3) 0.0816(2) 0.4197(3) 0.0373(8) Uani 1 1 d . . .
H3 H 0.1626 0.0560 0.3654 0.045 Uiso 1 1 calc R A .
C4 C 0.2075(3) 0.1604(2) 0.4220(2) 0.0375(9) Uani 1 1 d . A .
H4 H 0.2088 0.1892 0.3695 0.045 Uiso 1 1 calc R . .
C5 C 0.2349(3) 0.1966(2) 0.5031(2) 0.0339(8) Uani 1 1 d . . .
H5 H 0.2557 0.2497 0.5041 0.041 Uiso 1 1 calc R A .
C6 C 0.2323(2) 0.15577(19) 0.5836(2) 0.0259(7) Uani 1 1 d . A .
C7 C 0.2729(2) 0.19995(19) 0.6612(2) 0.0259(7) Uani 1 1 d . . .
H7 H 0.2820 0.2545 0.6510 0.031 Uiso 1 1 calc R A .
C8 C 0.3926(2) 0.2130(2) 0.8664(2) 0.0289(7) Uani 1 1 d . A .
C11 C 0.0480(2) 0.05588(17) 0.6875(2) 0.0206(6) Uani 1 1 d . . .
C12 C -0.0013(2) 0.10490(18) 0.6233(2) 0.0254(7) Uani 1 1 d . A .
H12 H 0.0274 0.1212 0.5740 0.030 Uiso 1 1 calc R . .
C13 C -0.0924(2) 0.1297(2) 0.6318(2) 0.0316(8) Uani 1 1 d . . .
H13 H -0.1244 0.1616 0.5878 0.038 Uiso 1 1 calc R A .
C14 C -0.1357(2) 0.1071(2) 0.7051(2) 0.0324(8) Uani 1 1 d . A .
H14 H -0.1960 0.1250 0.7116 0.039 Uiso 1 1 calc R . .
C15 C -0.0883(2) 0.0574(2) 0.7693(2) 0.0300(7) Uani 1 1 d . . .
H15 H -0.1174 0.0411 0.8183 0.036 Uiso 1 1 calc R A .
C16 C 0.0021(2) 0.0324(2) 0.7601(2) 0.0264(7) Uani 1 1 d . A .
H16 H 0.0331 -0.0010 0.8032 0.032 Uiso 1 1 calc R . .
C17 C 0.1624(2) -0.07958(18) 0.6470(2) 0.0233(6) Uani 1 1 d . . .
C18 C 0.0767(2) -0.1173(2) 0.6215(2) 0.0282(7) Uani 1 1 d . A .
H18 H 0.0212 -0.0881 0.6206 0.034 Uiso 1 1 calc R . .
C19 C 0.0735(3) -0.1986(2) 0.5975(2) 0.0378(9) Uani 1 1 d . . .
H19 H 0.0163 -0.2232 0.5798 0.045 Uiso 1 1 calc R A .
C20 C 0.1555(3) -0.2421(2) 0.6000(3) 0.0411(9) Uani 1 1 d . A .
H20 H 0.1534 -0.2968 0.5862 0.049 Uiso 1 1 calc R . .
C21 C 0.2409(3) -0.2049(2) 0.6229(3) 0.0407(9) Uani 1 1 d . . .
H21 H 0.2961 -0.2341 0.6219 0.049 Uiso 1 1 calc R A .
C22 C 0.2449(2) -0.1244(2) 0.6476(2) 0.0308(8) Uani 1 1 d . A .
H22 H 0.3026 -0.1002 0.6645 0.037 Uiso 1 1 calc R . .
C23 C 0.1502(2) -0.09829(18) 0.8984(2) 0.0208(6) Uani 1 1 d . . .
C24 C 0.1130(2) -0.15143(19) 0.8325(2) 0.0256(7) Uani 1 1 d . A .
H24 H 0.1493 -0.1670 0.7882 0.031 Uiso 1 1 calc R . .
C25 C 0.0224(2) -0.1817(2) 0.8320(3) 0.0331(8) Uani 1 1 d . . .
H25 H -0.0017 -0.2169 0.7874 0.040 Uiso 1 1 calc R A .
C26 C -0.0308(2) -0.1592(2) 0.8976(3) 0.0379(9) Uani 1 1 d . A .
H26 H -0.0913 -0.1795 0.8976 0.046 Uiso 1 1 calc R . .
C27 C 0.0046(2) -0.1067(2) 0.9639(3) 0.0359(9) Uani 1 1 d . . .
H27 H -0.0318 -0.0918 1.0085 0.043 Uiso 1 1 calc R A .
C28 C 0.0944(2) -0.0763(2) 0.9636(2) 0.0291(7) Uani 1 1 d . A .
H28 H 0.1178 -0.0405 1.0079 0.035 Uiso 1 1 calc R . .
C29 C 0.3444(2) -0.13664(19) 0.8767(2) 0.0232(6) Uani 1 1 d . . .
C30 C 0.3176(2) -0.2172(2) 0.8795(3) 0.0338(8) Uani 1 1 d . A .
H30 H 0.2568 -0.2304 0.8904 0.041 Uiso 1 1 calc R . .
C31 C 0.3811(3) -0.2779(2) 0.8663(3) 0.0409(9) Uani 1 1 d . . .
H31 H 0.3628 -0.3316 0.8683 0.049 Uiso 1 1 calc R A .
C32 C 0.4720(3) -0.2585(2) 0.8502(3) 0.0397(9) Uani 1 1 d . A .
H32 H 0.5138 -0.2990 0.8387 0.048 Uiso 1 1 calc R . .
C33 C 0.4996(3) -0.1794(2) 0.8513(3) 0.0363(8) Uani 1 1 d . . .
H33 H 0.5612 -0.1667 0.8431 0.044 Uiso 1 1 calc R A .
C34 C 0.4371(2) -0.1183(2) 0.8644(2) 0.0299(7) Uani 1 1 d . A .
H34 H 0.4568 -0.0649 0.8650 0.036 Uiso 1 1 calc R . .
C35 C 0.3006(2) -0.03319(19) 1.0153(2) 0.0244(7) Uani 1 1 d . . .
C36 C 0.3531(2) -0.0889(2) 1.0679(2) 0.0318(8) Uani 1 1 d . A .
H36 H 0.3746 -0.1353 1.0420 0.038 Uiso 1 1 calc R . .
C37 C 0.3743(3) -0.0764(3) 1.1594(3) 0.0405(9) Uani 1 1 d . . .
H37 H 0.4101 -0.1140 1.1937 0.049 Uiso 1 1 calc R A .
C38 C 0.3426(3) -0.0093(2) 1.1982(2) 0.0392(9) Uani 1 1 d . A .
H38 H 0.3570 -0.0011 1.2590 0.047 Uiso 1 1 calc R . .
C39 C 0.2890(3) 0.0467(2) 1.1473(3) 0.0382(9) Uani 1 1 d . . .
H39 H 0.2668 0.0921 1.1742 0.046 Uiso 1 1 calc R A .
C40 C 0.2682(2) 0.0355(2) 1.0564(2) 0.0318(8) Uani 1 1 d . A .
H40 H 0.2326 0.0737 1.0226 0.038 Uiso 1 1 calc R . .
H3N H 0.477(3) 0.259(2) 0.965(3) 0.047(13) Uiso 1 1 d . . .

loop_
_atom_site_aniso_label
_atom_site_aniso_U_11
_atom_site_aniso_U_22
_atom_site_aniso_U_33
_atom_site_aniso_U_23
_atom_site_aniso_U_13
_atom_site_aniso_U_12
Ru1 0.01645(13) 0.01645(14) 0.02128(14) -0.00051(9) 0.00397(9) -0.00195(8)
S1 0.0257(4) 0.0271(4) 0.0295(5) -0.0030(3) -0.0010(3) -0.0049(3)
Cl1A 0.0234(17) 0.0278(16) 0.0282(18) -0.0059(11) 0.0097(11) -0.0015(11)
C41A 0.023(4) 0.021(3) 0.025(5) -0.004(3) -0.004(3) -0.003(3)
O1A 0.029(4) 0.036(4) 0.042(3) -0.008(2) 0.010(3) 0.009(2)
C41B 0.026(8) 0.035(9) 0.012(6) -0.004(5) 0.010(5) -0.012(5)
O1B 0.037(7) 0.037(6) 0.041(5) -0.009(4) 0.021(5) 0.001(4)
Cl1B 0.023(2) 0.0258(15) 0.033(2) -0.0023(15) 0.0058(15) 0.0042(15)
P1 0.0184(4) 0.0171(4) 0.0212(4) 0.0009(3) 0.0024(3) -0.0018(3)
P2 0.0173(4) 0.0187(4) 0.0224(4) 0.0010(3) 0.0022(3) -0.0008(3)
N1 0.0157(12) 0.0241(14) 0.0281(15) 0.0003(11) 0.0085(10) -0.0042(10)
N2 0.0393(16) 0.0245(15) 0.0291(16) -0.0054(12) 0.0085(13) -0.0129(12)
N3 0.060(2) 0.0331(18) 0.0324(19) -0.0055(14) 0.0008(17) -0.0216(15)
C1 0.0209(14) 0.0220(16) 0.0220(16) -0.0002(12) 0.0023(12) 0.0001(11)
C2 0.0367(19) 0.0307(18) 0.0254(18) -0.0024(14) 0.0055(15) -0.0057(14)
C3 0.038(2) 0.047(2) 0.0264(19) -0.0011(16) 0.0016(16) -0.0078(17)
C4 0.041(2) 0.042(2) 0.029(2) 0.0146(16) 0.0026(16) -0.0059(16)
C5 0.040(2) 0.0279(19) 0.034(2) 0.0091(15) 0.0068(16) -0.0047(15)
C6 0.0235(16) 0.0249(17) 0.0299(18) 0.0054(13) 0.0051(13) -0.0021(12)
C7 0.0256(16) 0.0184(15) 0.0346(19) 0.0013(13) 0.0075(14) -0.0027(12)
C8 0.0300(17) 0.0265(17) 0.0326(19) -0.0100(14) 0.0141(15) -0.0105(13)
C11 0.0187(14) 0.0199(15) 0.0229(16) 0.0022(12) 0.0017(12) -0.0015(11)
C12 0.0276(16) 0.0233(16) 0.0247(17) -0.0004(13) 0.0000(13) 0.0008(13)
C13 0.0294(17) 0.0268(18) 0.037(2) 0.0013(14) -0.0056(15) 0.0077(13)
C14 0.0219(16) 0.0350(19) 0.040(2) -0.0009(15) 0.0034(15) 0.0054(14)
C15 0.0237(16) 0.0349(19) 0.0317(19) 0.0015(14) 0.0046(14) -0.0020(13)
C16 0.0234(16) 0.0262(17) 0.0289(18) 0.0057(13) -0.0001(13) 0.0021(13)
C17 0.0305(17) 0.0178(15) 0.0211(16) 0.0008(12) 0.0000(13) -0.0007(12)
C18 0.0318(17) 0.0244(17) 0.0267(18) 0.0009(13) -0.0046(14) -0.0045(13)
C19 0.050(2) 0.0287(19) 0.033(2) -0.0031(15) -0.0057(17) -0.0142(16)
C20 0.066(3) 0.0213(18) 0.034(2) -0.0056(15) -0.0024(19) -0.0052(17)
C21 0.046(2) 0.0270(19) 0.049(2) -0.0070(17) 0.0049(19) 0.0054(16)
C22 0.0307(18) 0.0263(18) 0.036(2) -0.0040(14) 0.0049(15) -0.0006(13)
C23 0.0181(14) 0.0191(15) 0.0254(16) 0.0064(12) 0.0028(12) 0.0024(11)
C24 0.0262(16) 0.0234(16) 0.0275(18) 0.0057(13) 0.0043(13) -0.0005(12)
C25 0.0243(16) 0.0262(18) 0.047(2) 0.0075(15) -0.0025(15) -0.0063(13)
C26 0.0206(16) 0.032(2) 0.061(3) 0.0134(18) 0.0045(17) -0.0029(14)
C27 0.0251(17) 0.039(2) 0.046(2) 0.0133(17) 0.0159(16) 0.0034(14)
C28 0.0253(16) 0.0304(18) 0.0326(19) 0.0071(14) 0.0074(14) 0.0044(13)
C29 0.0212(15) 0.0254(16) 0.0226(16) 0.0027(12) 0.0007(12) 0.0022(12)
C30 0.0244(17) 0.0255(18) 0.050(2) -0.0019(15) -0.0028(16) 0.0010(13)
C31 0.035(2) 0.0255(19) 0.059(3) -0.0064(17) -0.0092(18) 0.0030(15)
C32 0.0309(19) 0.041(2) 0.047(2) -0.0111(17) 0.0023(17) 0.0153(16)
C33 0.0269(17) 0.043(2) 0.040(2) 0.0062(16) 0.0074(16) 0.0096(15)
C34 0.0239(16) 0.0298(18) 0.036(2) 0.0053(15) 0.0043(14) 0.0019(13)
C35 0.0253(16) 0.0274(17) 0.0208(16) 0.0040(13) 0.0033(13) -0.0049(13)
C36 0.0331(18) 0.0352(19) 0.0268(18) 0.0013(15) 0.0027(15) 0.0040(15)
C37 0.037(2) 0.055(3) 0.027(2) 0.0049(17) -0.0056(16) 0.0038(17)
C38 0.040(2) 0.053(2) 0.0236(19) -0.0024(17) -0.0019(16) -0.0145(17)
C39 0.049(2) 0.036(2) 0.032(2) -0.0071(16) 0.0130(17) -0.0105(16)
C40 0.0362(19) 0.0283(18) 0.0316(19) 0.0022(15) 0.0066(15) -0.0027(14)

loop_
_atom_type_symbol
_atom_type_description
_atom_type_scat_dispersion_real
_atom_type_scat_dispersion_imag
_atom_type_scat_source
C C 0.0033 0.0016 'International Tables Vol C Tables 4.2.6.8 and 6.1.1.4'
H H 0.0000 0.0000 'International Tables Vol C Tables 4.2.6.8 and 6.1.1.4'
N N 0.0061 0.0033 'International Tables Vol C Tables 4.2.6.8 and 6.1.1.4'
O O 0.0106 0.0060 'International Tables Vol C Tables 4.2.6.8 and 6.1.1.4'
P P 0.1023 0.0942 'International Tables Vol C Tables 4.2.6.8 and 6.1.1.4'
S S 0.1246 0.1234 'International Tables Vol C Tables 4.2.6.8 and 6.1.1.4'
Cl Cl 0.1484 0.1585 'International Tables Vol C Tables 4.2.6.8 and 6.1.1.4'
Ru Ru -1.2594 0.8363 'International Tables Vol C Tables 4.2.6.8 and 6.1.1.4'

loop_
_geom_angle_atom_site_label_1
_geom_angle_atom_site_label_2
_geom_angle_atom_site_label_3
_geom_angle
C41B Ru1 C41A 172.1(6)
C41B Ru1 N1 85.8(5)
C41A Ru1 N1 86.3(3)
C41B Ru1 P1 90.0(5)
C41A Ru1 P1 89.7(3)
N1 Ru1 P1 90.69(7)
C41B Ru1 S1 90.2(5)
C41A Ru1 S1 89.0(3)
N1 Ru1 S1 81.48(7)
P1 Ru1 S1 172.13(3)
C41B Ru1 P2 91.4(5)
C41A Ru1 P2 96.4(3)
N1 Ru1 P2 169.60(7)
P1 Ru1 P2 99.33(3)
S1 Ru1 P2 88.53(3)
C41B Ru1 Cl1A 1.9(5)
C41A Ru1 Cl1A 171.5(3)
N1 Ru1 Cl1A 85.32(9)
P1 Ru1 Cl1A 91.90(6)
S1 Ru1 Cl1A 88.24(6)
P2 Ru1 Cl1A 91.53(6)
C41B Ru1 Cl1B 167.0(6)
C41A Ru1 Cl1B 5.3(3)
N1 Ru1 Cl1B 81.38(12)
P1 Ru1 Cl1B 87.78(9)
S1 Ru1 Cl1B 90.27(9)
P2 Ru1 Cl1B 101.66(10)
Cl1A Ru1 Cl1B 166.69(11)
C8 S1 Ru1 95.32(12)
O1A C41A Ru1 174.1(9)
N3 C9A C10A 104.5(5)
O1B C41B Ru1 175.1(19)
N3 C9B C10B 110.7(6)
C1 P1 C17 101.61(14)
C1 P1 C11 101.49(14)
C17 P1 C11 104.37(14)
C1 P1 Ru1 110.70(10)
C17 P1 Ru1 119.85(10)
C11 P1 Ru1 116.37(10)
C29 P2 C23 104.72(14)
C29 P2 C35 100.60(15)
C23 P2 C35 100.80(14)
C29 P2 Ru1 116.54(11)
C23 P2 Ru1 117.57(10)
C35 P2 Ru1 114.15(10)
C7 N1 N2 112.4(3)
C7 N1 Ru1 128.8(2)
N2 N1 Ru1 118.8(2)
C8 N2 N1 115.6(3)
C8 N3 C9B 129.6(5)
C8 N3 C9A 120.8(4)
C9B N3 C9A 19.8(4)
C2 C1 C6 118.4(3)
C2 C1 P1 120.3(2)
C6 C1 P1 120.9(2)
C1 C2 C3 121.9(3)
C4 C3 C2 119.7(3)
C3 C4 C5 119.6(3)
C4 C5 C6 121.9(3)
C5 C6 C1 118.3(3)
C5 C6 C7 114.4(3)
C1 C6 C7 127.2(3)
N1 C7 C6 131.7(3)
N2 C8 N3 116.5(3)
N2 C8 S1 127.4(2)
N3 C8 S1 116.1(3)
C16 C11 C12 117.6(3)
C16 C11 P1 119.5(2)
C12 C11 P1 122.9(2)
C13 C12 C11 121.1(3)
C14 C13 C12 120.3(3)
C13 C14 C15 119.5(3)
C16 C15 C14 119.9(3)
C15 C16 C11 121.5(3)
C18 C17 C22 118.9(3)
C18 C17 P1 122.1(2)
C22 C17 P1 119.0(2)
C17 C18 C19 120.4(3)
C20 C19 C18 119.8(3)
C19 C20 C21 120.2(3)
C20 C21 C22 120.5(4)
C21 C22 C17 120.1(3)
C28 C23 C24 118.1(3)
C28 C23 P2 120.3(3)
C24 C23 P2 121.5(2)
C25 C24 C23 121.1(3)
C26 C25 C24 119.4(3)
C25 C26 C27 120.6(3)
C26 C27 C28 119.6(3)
C27 C28 C23 121.1(3)
C34 C29 C30 118.9(3)
C34 C29 P2 117.2(2)
C30 C29 P2 123.7(2)
C31 C30 C29 120.3(3)
C30 C31 C32 120.1(3)
C33 C32 C31 119.6(3)
C32 C33 C34 120.9(3)
C33 C34 C29 120.1(3)
C36 C35 C40 118.3(3)
C36 C35 P2 121.0(3)
C40 C35 P2 120.6(2)
C35 C36 C37 120.8(3)
C38 C37 C36 120.2(4)
C37 C38 C39 120.0(3)
C38 C39 C40 120.5(4)
C39 C40 C35 120.2(3)

loop_
_geom_bond_atom_site_label_1
_geom_bond_atom_site_label_2
_geom_bond_distance
Ru1 C41B 1.848(12)
Ru1 C41A 1.855(9)
Ru1 N1 2.141(3)
Ru1 P1 2.3382(8)
Ru1 S1 2.3831(8)
Ru1 P2 2.3890(8)
Ru1 Cl1A 2.424(2)
Ru1 Cl1B 2.443(4)
S1 C8 1.733(4)
C41A O1A 1.137(9)
C9A N3 1.484(5)
C9A C10A 1.549(6)
C41B O1B 1.149(12)
C9B N3 1.425(6)
C9B C10B 1.535(6)
P1 C1 1.820(3)
P1 C17 1.828(3)
P1 C11 1.828(3)
P2 C29 1.831(3)
P2 C23 1.844(3)
P2 C35 1.850(3)
N1 C7 1.288(4)
N1 N2 1.380(4)
N2 C8 1.303(5)
N3 C8 1.361(4)
C1 C2 1.387(4)
C1 C6 1.421(4)
C2 C3 1.391(5)
C3 C4 1.371(5)
C4 C5 1.383(5)
C5 C6 1.398(5)
C6 C7 1.449(5)
C11 C16 1.396(4)
C11 C12 1.397(4)
C12 C13 1.389(4)
C13 C14 1.381(5)
C14 C15 1.392(5)
C15 C16 1.383(5)
C17 C18 1.395(4)
C17 C22 1.397(4)
C18 C19 1.397(5)
C19 C20 1.377(6)
C20 C21 1.381(5)
C21 C22 1.386(5)
C23 C28 1.385(4)
C23 C24 1.391(4)
C24 C25 1.392(4)
C25 C26 1.369(5)
C26 C27 1.382(6)
C27 C28 1.384(5)
C29 C34 1.396(4)
C29 C30 1.393(5)
C30 C31 1.387(5)
C31 C32 1.390(5)
C32 C33 1.370(5)
C33 C34 1.383(5)
C35 C36 1.387(5)
C35 C40 1.402(5)
C36 C37 1.399(5)
C37 C38 1.360(6)
C38 C39 1.385(6)
C39 C40 1.386(5)

loop_
_geom_torsion_atom_site_label_1
_geom_torsion_atom_site_label_2
_geom_torsion_atom_site_label_3
_geom_torsion_atom_site_label_4
_geom_torsion
C41B Ru1 S1 C8 -79.1(6)
C41A Ru1 S1 C8 93.1(3)
N1 Ru1 S1 C8 6.65(13)
P1 Ru1 S1 C8 12.3(3)
P2 Ru1 S1 C8 -170.46(11)
Cl1A Ru1 S1 C8 -78.88(12)
Cl1B Ru1 S1 C8 87.89(15)
C41B Ru1 C41A O1A -1(11)
N1 Ru1 C41A O1A -4(9)
P1 Ru1 C41A O1A 87(9)
S1 Ru1 C41A O1A -85(9)
P2 Ru1 C41A O1A -174(9)
Cl1A Ru1 C41A O1A -14(11)
Cl1B Ru1 C41A O1A 18(7)
C41A Ru1 C41B O1B -53(25)
N1 Ru1 C41B O1B -51(23)
P1 Ru1 C41B O1B -141(23)
S1 Ru1 C41B O1B 31(23)
P2 Ru1 C41B O1B 119(23)
Cl1A Ru1 C41B O1B 25(12)
Cl1B Ru1 C41B O1B -61(24)
C41B Ru1 P1 C1 113.9(6)
C41A Ru1 P1 C1 -58.3(3)
N1 Ru1 P1 C1 28.07(13)
S1 Ru1 P1 C1 22.5(3)
P2 Ru1 P1 C1 -154.73(11)
Cl1A Ru1 P1 C1 113.41(12)
Cl1B Ru1 P1 C1 -53.27(14)
C41B Ru1 P1 C17 -128.4(6)
C41A Ru1 P1 C17 59.4(3)
N1 Ru1 P1 C17 145.77(14)
S1 Ru1 P1 C17 140.2(2)
P2 Ru1 P1 C17 -37.02(13)
Cl1A Ru1 P1 C17 -128.89(14)
Cl1B Ru1 P1 C17 64.43(16)
C41B Ru1 P1 C11 -1.3(6)
C41A Ru1 P1 C11 -173.4(3)
N1 Ru1 P1 C11 -87.08(13)
S1 Ru1 P1 C11 -92.7(2)
P2 Ru1 P1 C11 90.12(11)
Cl1A Ru1 P1 C11 -1.74(12)
Cl1B Ru1 P1 C11 -168.42(14)
C41B Ru1 P2 C29 177.7(5)
C41A Ru1 P2 C29 -3.3(3)
N1 Ru1 P2 C29 -108.3(4)
P1 Ru1 P2 C29 87.40(11)
S1 Ru1 P2 C29 -92.21(12)
Cl1A Ru1 P2 C29 179.58(13)
Cl1B Ru1 P2 C29 -2.24(14)
C41B Ru1 P2 C23 52.1(5)
C41A Ru1 P2 C23 -128.9(3)
N1 Ru1 P2 C23 126.2(4)
P1 Ru1 P2 C23 -38.14(12)
S1 Ru1 P2 C23 142.24(12)
Cl1A Ru1 P2 C23 54.04(13)
Cl1B Ru1 P2 C23 -127.79(14)
C41B Ru1 P2 C35 -65.6(5)
C41A Ru1 P2 C35 113.4(3)
N1 Ru1 P2 C35 8.4(4)
P1 Ru1 P2 C35 -155.90(12)
S1 Ru1 P2 C35 24.49(12)
Cl1A Ru1 P2 C35 -63.72(13)
Cl1B Ru1 P2 C35 114.46(14)
C41B Ru1 N1 C7 -102.4(6)
C41A Ru1 N1 C7 77.3(4)
P1 Ru1 N1 C7 -12.4(3)
S1 Ru1 N1 C7 166.8(3)
P2 Ru1 N1 C7 -176.9(3)
Cl1A Ru1 N1 C7 -104.2(3)
Cl1B Ru1 N1 C7 75.3(3)
C41B Ru1 N1 N2 79.3(5)
C41A Ru1 N1 N2 -101.1(3)
P1 Ru1 N1 N2 169.3(2)
S1 Ru1 N1 N2 -11.5(2)
P2 Ru1 N1 N2 4.8(5)
Cl1A Ru1 N1 N2 77.4(2)
Cl1B Ru1 N1 N2 -103.0(2)
C7 N1 N2 C8 -166.1(3)
Ru1 N1 N2 C8 12.5(4)
C10B C9B N3 C8 129.9(7)
C10B C9B N3 C9A 59.4(12)
C10A C9A N3 C8 175.7(5)
C10A C9A N3 C9B -62.0(13)
C17 P1 C1 C2 23.9(3)
C11 P1 C1 C2 -83.6(3)
Ru1 P1 C1 C2 152.3(2)
C17 P1 C1 C6 -163.3(3)
C11 P1 C1 C6 89.2(3)
Ru1 P1 C1 C6 -34.9(3)
C6 C1 C2 C3 -2.7(5)
P1 C1 C2 C3 170.3(3)
C1 C2 C3 C4 -1.3(6)
C2 C3 C4 C5 3.2(6)
C3 C4 C5 C6 -1.1(6)
C4 C5 C6 C1 -2.9(5)
C4 C5 C6 C7 173.8(3)
C2 C1 C6 C5 4.6(5)
P1 C1 C6 C5 -168.3(3)
C2 C1 C6 C7 -171.5(3)
P1 C1 C6 C7 15.6(5)
N2 N1 C7 C6 170.2(3)
Ru1 N1 C7 C6 -8.3(5)
C5 C6 C7 N1 -165.3(3)
C1 C6 C7 N1 11.0(6)
N1 N2 C8 N3 175.7(3)
N1 N2 C8 S1 -5.1(4)
C9B N3 C8 N2 -14.7(7)
C9A N3 C8 N2 7.1(6)
C9B N3 C8 S1 165.9(6)
C9A N3 C8 S1 -172.3(4)
Ru1 S1 C8 N2 -3.4(3)
Ru1 S1 C8 N3 175.9(3)
C1 P1 C11 C16 -176.8(3)
C17 P1 C11 C16 77.9(3)
Ru1 P1 C11 C16 -56.5(3)
C1 P1 C11 C12 0.4(3)
C17 P1 C11 C12 -104.9(3)
Ru1 P1 C11 C12 120.6(2)
C16 C11 C12 C13 0.4(5)
P1 C11 C12 C13 -176.8(2)
C11 C12 C13 C14 1.0(5)
C12 C13 C14 C15 -1.8(5)
C13 C14 C15 C16 1.2(5)
C14 C15 C16 C11 0.2(5)
C12 C11 C16 C15 -1.0(5)
P1 C11 C16 C15 176.3(3)
C1 P1 C17 C18 -98.7(3)
C11 P1 C17 C18 6.5(3)
Ru1 P1 C17 C18 139.1(2)
C1 P1 C17 C22 83.1(3)
C11 P1 C17 C22 -171.7(3)
Ru1 P1 C17 C22 -39.2(3)
C22 C17 C18 C19 0.3(5)
P1 C17 C18 C19 -178.0(3)
C17 C18 C19 C20 0.9(5)
C18 C19 C20 C21 -2.5(6)
C19 C20 C21 C22 3.0(6)
C20 C21 C22 C17 -1.8(6)
C18 C17 C22 C21 0.2(5)
P1 C17 C22 C21 178.5(3)
C29 P2 C23 C28 135.1(3)
C35 P2 C23 C28 31.0(3)
Ru1 P2 C23 C28 -93.7(3)
C29 P2 C23 C24 -49.3(3)
C35 P2 C23 C24 -153.4(3)
Ru1 P2 C23 C24 81.9(3)
C28 C23 C24 C25 0.0(5)
P2 C23 C24 C25 -175.6(2)
C23 C24 C25 C26 -0.4(5)
C24 C25 C26 C27 0.2(5)
C25 C26 C27 C28 0.3(5)
C26 C27 C28 C23 -0.7(5)
C24 C23 C28 C27 0.5(5)
P2 C23 C28 C27 176.2(3)
C23 P2 C29 C34 175.1(3)
C35 P2 C29 C34 -80.7(3)
Ru1 P2 C29 C34 43.3(3)
C23 P2 C29 C30 -9.1(3)
C35 P2 C29 C30 95.2(3)
Ru1 P2 C29 C30 -140.8(3)
C34 C29 C30 C31 -2.9(5)
P2 C29 C30 C31 -178.7(3)
C29 C30 C31 C32 0.0(6)
C30 C31 C32 C33 2.9(6)
C31 C32 C33 C34 -2.9(6)
C32 C33 C34 C29 0.0(6)
C30 C29 C34 C33 2.9(5)
P2 C29 C34 C33 179.0(3)
C29 P2 C35 C36 -14.0(3)
C23 P2 C35 C36 93.4(3)
Ru1 P2 C35 C36 -139.6(2)
C29 P2 C35 C40 170.4(3)
C23 P2 C35 C40 -82.2(3)
Ru1 P2 C35 C40 44.8(3)
C40 C35 C36 C37 -0.9(5)
P2 C35 C36 C37 -176.5(3)
C35 C36 C37 C38 0.7(6)
C36 C37 C38 C39 0.2(6)
C37 C38 C39 C40 -0.8(6)
C38 C39 C40 C35 0.6(5)
C36 C35 C40 C39 0.2(5)
P2 C35 C40 C39 175.9(3)
